data_4345351
loop_
_publ_author_name
'Li, Yun-Jian'
'Wang, Yu-Ling'
'Liu, Qing-Yan'

_publ_section_title
;
 The Highly Connected MOFs Constructed from Nonanuclear and Trinuclear
 Lanthanide-Carboxylate Clusters: Selective Gas Adsorption and Luminescent
 pH Sensing.
;
_journal_issue 4
_journal_name_full 'Inorganic chemistry'
_journal_page_first 2159
_journal_page_last 2164
_journal_paper_doi 10.1021/acs.inorgchem.6b02811
_journal_volume 56
_journal_year 2017
_chemical_formula_sum 'C171 H147 N3 O66 Tb12'
_chemical_formula_weight 5206.95
_space_group_crystal_system hexagonal
_space_group_IT_number 190
_space_group_name_Hall 'P -6c -2c'
_space_group_name_H-M_alt 'P -6 2 c'
_symmetry_space_group_name_Hall 'P -6c -2c'
_symmetry_space_group_name_H-M 'P -6 2 c'
_atom_sites_solution_hydrogens geom
_audit_creation_method SHELXL-2014/7
_cell_angle_alpha 90
_cell_angle_beta 90
_cell_angle_gamma 120
_cell_formula_units_Z 2
_cell_length_a 22.5682(6)
_cell_length_b 22.5682(6)
_cell_length_c 28.9654(8)
_cell_measurement_reflns_used 20863
_cell_measurement_temperature 293(2)
_cell_measurement_theta_max 27.8810
_cell_measurement_theta_min 3.6780
_cell_volume 12776.3(6)
_computing_cell_refinement 'CrysAlisPro 1.171.38.41 (Rigaku OD, 2015)'
_computing_data_collection 'CrysAlisPro 1.171.38.41 (Rigaku OD, 2015)'
_computing_data_reduction 'CrysAlisPro 1.171.38.41 (Rigaku OD, 2015)'
_computing_structure_refinement 'SHELXL-2014/7 (Sheldrick, 2014)'
_computing_structure_solution 'SHELXS-2014/7 (Sheldrick, 2014)'
_diffrn_ambient_environment air
_diffrn_ambient_temperature 293(2)
_diffrn_detector 'CCD plate'
_diffrn_detector_type EosS2
_diffrn_measured_fraction_theta_full 0.996
_diffrn_measured_fraction_theta_max 0.961
_diffrn_measurement_device 'four-circle diffractometer'
_diffrn_measurement_device_type 'SuperNova, Single source at offset, EosS2'
_diffrn_measurement_method '\w scans'
_diffrn_radiation_monochromator mirror
_diffrn_radiation_probe x-ray
_diffrn_radiation_type 'Mo K\a'
_diffrn_radiation_wavelength 0.71073
_diffrn_reflns_av_R_equivalents 0.0766
_diffrn_reflns_av_unetI/netI 0.0541
_diffrn_reflns_Laue_measured_fraction_full 0.996
_diffrn_reflns_Laue_measured_fraction_max 0.961
_diffrn_reflns_limit_h_max 30
_diffrn_reflns_limit_h_min -30
_diffrn_reflns_limit_k_max 31
_diffrn_reflns_limit_k_min -29
_diffrn_reflns_limit_l_max 35
_diffrn_reflns_limit_l_min -39
_diffrn_reflns_number 91172
_diffrn_reflns_point_group_measured_fraction_full 0.995
_diffrn_reflns_point_group_measured_fraction_max 0.927
_diffrn_reflns_theta_full 25.242
_diffrn_reflns_theta_max 29.331
_diffrn_reflns_theta_min 3.343
_diffrn_source 'micro-focus sealed X-ray tube'
_diffrn_source_type 'SuperNova (Mo) X-ray Source'
_exptl_absorpt_coefficient_mu 3.335
_exptl_absorpt_correction_T_max 1.00000
_exptl_absorpt_correction_T_min 0.26655
_exptl_absorpt_correction_type multi-scan
_exptl_absorpt_process_details
;
CrysAlisPro 1.171.38.41 (Rigaku Oxford Diffraction, 2015)
Empirical absorption correction using spherical harmonics,
 implemented in SCALE3 ABSPACK scaling algorithm.
;
_exptl_crystal_colour colorless
_exptl_crystal_density_diffrn 1.354
_exptl_crystal_description hexagonal
_exptl_crystal_F_000 5004
_exptl_crystal_size_max 0.110
_exptl_crystal_size_mid 0.100
_exptl_crystal_size_min 0.080
_refine_diff_density_max 1.139
_refine_diff_density_min -1.083
_refine_diff_density_rms 0.138
_refine_ls_abs_structure_details
;
 Flack x determined using 3588 quotients [(I+)-(I-)]/[(I+)+(I-)]
 (Parsons, Flack and Wagner, Acta Cryst. B69 (2013) 249-259).
;
_refine_ls_abs_structure_Flack -0.018(10)
_refine_ls_extinction_method none
_refine_ls_goodness_of_fit_ref 1.006
_refine_ls_hydrogen_treatment constr
_refine_ls_matrix_type full
_refine_ls_number_parameters 378
_refine_ls_number_reflns 11050
_refine_ls_number_restraints 0
_refine_ls_restrained_S_all 1.006
_refine_ls_R_factor_all 0.0571
_refine_ls_R_factor_gt 0.0434
_refine_ls_shift/su_max 0.002
_refine_ls_shift/su_mean 0.000
_refine_ls_structure_factor_coef Fsqd
_refine_ls_weighting_details 'w=1/[\s^2^(Fo^2^)+(0.0699P)^2^+1.9948P] where P=(Fo^2^+2Fc^2^)/3'
_refine_ls_weighting_scheme calc
_refine_ls_wR_factor_gt 0.1074
_refine_ls_wR_factor_ref 0.1137
_reflns_Friedel_coverage 0.800
_reflns_Friedel_fraction_full 0.995
_reflns_Friedel_fraction_max 0.887
_reflns_number_gt 9339
_reflns_number_total 11050
_reflns_threshold_expression 'I > 2\s(I)'
_cod_data_source_file ic6b02811_si_003.cif
_cod_data_source_block Tb
_cod_original_cell_volume 12776.3(8)
_cod_database_code 4345351
_shelx_shelxl_version_number 2014/7
_shelx_space_group_comment
;
The symmetry employed for this shelxl refinement is uniquely defined
by the following loop, which should always be used as a source of
symmetry information in preference to the above space-group names.
They are only intended as comments.
;
_shelx_estimated_absorpt_t_min 0.710
_shelx_estimated_absorpt_t_max 0.776

loop_
_space_group_symop_operation_xyz
'x, y, z'
'-y, x-y, z'
'-x+y, -x, z'
'x, y, -z+1/2'
'-y, x-y, -z+1/2'
'-x+y, -x, -z+1/2'
'y, x, -z'
'x-y, -y, -z'
'-x, -x+y, -z'
'y, x, z+1/2'
'x-y, -y, z+1/2'
'-x, -x+y, z+1/2'

loop_
_atom_site_label
_atom_site_type_symbol
_atom_site_fract_x
_atom_site_fract_y
_atom_site_fract_z
_atom_site_U_iso_or_equiv
_atom_site_adp_type
_atom_site_occupancy
_atom_site_site_symmetry_order
_atom_site_calc_flag
_atom_site_refinement_flags_posn
_atom_site_refinement_flags_adp
_atom_site_refinement_flags_occupancy
Tb1 Tb 0.88502(3) 0.78759(2) 0.7500 0.02106(12) Uani 1 2 d S T P
Tb2 Tb 1.05318(2) 0.93826(3) 0.68258(2) 0.03894(13) Uani 1 1 d . . .
Tb3 Tb 0.70396(3) 0.45220(3) 0.7500 0.02793(14) Uani 1 2 d S T P
C1 C 0.5194(5) 0.5835(5) 0.5796(4) 0.052(3) Uani 1 1 d . . .
C2 C 0.5027(6) 0.5953(6) 0.5348(4) 0.064(4) Uani 1 1 d . . .
H2A H 0.5327 0.6353 0.5192 0.077 Uiso 1 1 calc R U .
C3 C 0.4406(6) 0.5468(6) 0.5134(3) 0.061(4) Uani 1 1 d . . .
C4 C 0.3989(6) 0.4869(6) 0.5358(4) 0.065(4) Uani 1 1 d . . .
H4A H 0.3591 0.4541 0.5214 0.078 Uiso 1 1 calc R U .
C5 C 0.4147(6) 0.4735(6) 0.5802(4) 0.058(4) Uani 1 1 d . . .
C6 C 0.4748(6) 0.5232(6) 0.6005(3) 0.057(3) Uani 1 1 d . . .
H6A H 0.4854 0.5150 0.6300 0.069 Uiso 1 1 calc R U .
C7 C 0.5823(5) 0.6349(5) 0.6036(4) 0.048(3) Uani 1 1 d . . .
C8 C 0.6127(7) 0.6141(6) 0.6358(4) 0.076(5) Uani 1 1 d . . .
H8A H 0.5930 0.5678 0.6427 0.091 Uiso 1 1 calc R U .
C9 C 0.6715(6) 0.6602(6) 0.6582(4) 0.063(3) Uani 1 1 d . . .
H9A H 0.6892 0.6450 0.6813 0.075 Uiso 1 1 calc R U .
C10 C 0.7054(5) 0.7298(5) 0.6467(3) 0.045(2) Uani 1 1 d . . .
C11 C 0.6753(6) 0.7517(5) 0.6124(4) 0.059(3) Uani 1 1 d . . .
H11A H 0.6958 0.7977 0.6043 0.071 Uiso 1 1 calc R U .
C12 C 0.6146(6) 0.7033(6) 0.5912(4) 0.060(4) Uani 1 1 d . . .
H12A H 0.5954 0.7174 0.5683 0.072 Uiso 1 1 calc R U .
C13 C 0.4230(6) 0.5594(6) 0.4650(4) 0.063(4) Uani 1 1 d . . .
C14 C 0.4706(7) 0.5938(7) 0.4325(4) 0.071(4) Uani 1 1 d . . .
H14A H 0.5166 0.6105 0.4391 0.086 Uiso 1 1 calc R U .
C15 C 0.4516(7) 0.6045(7) 0.3895(4) 0.065(4) Uani 1 1 d . . .
H15A H 0.4851 0.6308 0.3679 0.078 Uiso 1 1 calc R U .
C16 C 0.3846(5) 0.5772(5) 0.3780(3) 0.045(2) Uani 1 1 d . . .
C17 C 0.3386(7) 0.5442(7) 0.4102(4) 0.072(4) Uani 1 1 d . . .
H17A H 0.2927 0.5272 0.4028 0.086 Uiso 1 1 calc R U .
C18 C 0.3545(6) 0.5334(7) 0.4546(4) 0.072(4) Uani 1 1 d . . .
H18A H 0.3205 0.5096 0.4764 0.086 Uiso 1 1 calc R U .
C19 C 0.3701(5) 0.4072(5) 0.6019(3) 0.052(3) Uani 1 1 d . . .
C20 C 0.2994(6) 0.3815(6) 0.6032(5) 0.068(4) Uani 1 1 d . . .
H20A H 0.2823 0.4069 0.5891 0.082 Uiso 1 1 calc R U .
C21 C 0.2531(6) 0.3200(6) 0.6244(5) 0.064(4) Uani 1 1 d . . .
H21A H 0.2061 0.3021 0.6219 0.076 Uiso 1 1 calc R U .
C22 C 0.2809(5) 0.2858(5) 0.6501(4) 0.047(3) Uani 1 1 d . . .
C23 C 0.3507(5) 0.3109(6) 0.6491(4) 0.056(3) Uani 1 1 d . . .
H23A H 0.3688 0.2874 0.6645 0.068 Uiso 1 1 calc R U .
C24 C 0.3950(6) 0.3716(6) 0.6252(4) 0.057(3) Uani 1 1 d . . .
H24A H 0.4418 0.3876 0.6252 0.069 Uiso 1 1 calc R U .
C25 C 0.7704(6) 0.7807(6) 0.6690(4) 0.055(3) Uani 1 1 d . . .
C26 C 0.3643(8) 0.5814(6) 0.3297(4) 0.058(3) Uani 1 1 d . . .
C27 C 0.2328(5) 0.2218(5) 0.6739(4) 0.046(3) Uani 1 1 d . . .
C28 C 0.8372(8) 0.6191(7) 0.7500 0.043(3) Uani 1 2 d S T P
H28 H 0.8848 0.6419 0.7500 0.052 Uiso 1 2 calc R U P
O1 O 0.9312(4) 0.8724(5) 0.6763(4) 0.086(3) Uani 1 1 d . . .
O1W O 1.0438(10) 0.9441(10) 0.6030(5) 0.171(7) Uani 1 1 d . . .
O2 O 0.9979(4) 0.8790(4) 0.7500 0.033(2) Uani 1 2 d S T P
O2W O 0.6843(8) 0.5479(7) 0.7500 0.101(5) Uani 1 2 d S T P
O3 O 1.0000 1.0000 0.7018(2) 0.0135(15) Uani 1 3 d S T P
O4 O 0.8702(4) 0.8845(3) 0.7500 0.0234(16) Uani 1 2 d S T P
O5 O 0.7987(4) 0.7576(3) 0.6955(3) 0.062(2) Uani 1 1 d . . .
O6 O 0.7927(4) 0.8428(4) 0.6616(3) 0.065(2) Uani 1 1 d . . .
O7 O 0.6667 0.3333 0.7500 0.016(2) Uani 1 6 d S T P
O8 O 0.8082(6) 0.5545(5) 0.7500 0.058(3) Uani 1 2 d S T P
O9 O 0.8123(4) 0.6554(5) 0.7500 0.041(2) Uani 1 2 d S T P
O10 O 0.4101(7) 0.6119(5) 0.3004(3) 0.082(3) Uani 1 1 d . . .
O11 O 0.3017(5) 0.5545(5) 0.3203(3) 0.074(3) Uani 1 1 d . . .
O12 O 0.1716(4) 0.2035(5) 0.6683(4) 0.095(4) Uani 1 1 d . . .
O13 O 0.2559(4) 0.1910(4) 0.6967(2) 0.0470(17) Uani 1 1 d . . .

loop_
_atom_site_aniso_label
_atom_site_aniso_U_11
_atom_site_aniso_U_22
_atom_site_aniso_U_33
_atom_site_aniso_U_23
_atom_site_aniso_U_13
_atom_site_aniso_U_12
Tb1 0.0168(2) 0.0150(2) 0.0309(2) 0.000 0.000 0.0076(2)
Tb2 0.0295(2) 0.0310(2) 0.0575(3) -0.0139(2) 0.0068(2) 0.01595(19)
Tb3 0.0356(3) 0.0247(3) 0.0261(2) 0.000 0.000 0.0170(3)
C1 0.039(6) 0.034(5) 0.054(6) 0.012(5) -0.024(5) -0.004(4)
C2 0.045(6) 0.052(7) 0.046(6) 0.033(5) -0.015(5) -0.012(5)
C3 0.044(6) 0.043(6) 0.045(5) 0.025(5) -0.027(5) -0.017(5)
C4 0.043(6) 0.042(6) 0.052(6) 0.018(5) -0.027(5) -0.022(5)
C5 0.044(6) 0.052(6) 0.041(6) 0.018(5) -0.015(5) -0.005(5)
C6 0.060(7) 0.038(6) 0.046(5) 0.011(5) -0.034(5) 0.004(5)
C7 0.024(5) 0.034(5) 0.055(6) 0.007(5) -0.018(4) -0.009(4)
C8 0.083(9) 0.031(6) 0.073(8) 0.010(5) -0.048(7) -0.001(6)
C9 0.061(8) 0.040(6) 0.075(7) -0.006(5) -0.036(6) 0.015(6)
C10 0.039(6) 0.037(5) 0.047(5) 0.001(4) -0.017(4) 0.010(5)
C11 0.051(7) 0.025(5) 0.085(8) -0.010(5) -0.041(6) 0.007(5)
C12 0.051(7) 0.047(6) 0.058(7) 0.017(5) -0.034(5) 0.006(5)
C13 0.042(6) 0.046(6) 0.058(6) 0.019(5) -0.036(5) -0.011(5)
C14 0.054(7) 0.078(9) 0.062(7) 0.029(7) -0.015(6) 0.018(7)
C15 0.065(8) 0.070(8) 0.046(6) 0.025(6) 0.002(5) 0.025(7)
C16 0.047(6) 0.039(5) 0.032(4) 0.011(4) -0.004(4) 0.008(5)
C17 0.049(7) 0.081(9) 0.048(6) 0.017(6) -0.025(6) 0.004(6)
C18 0.043(7) 0.086(9) 0.046(6) 0.027(6) -0.018(5) 0.001(6)
C19 0.041(6) 0.038(6) 0.039(5) 0.014(4) -0.014(4) -0.009(5)
C20 0.031(6) 0.057(7) 0.091(9) 0.051(7) -0.003(6) 0.003(5)
C21 0.035(6) 0.046(7) 0.087(9) 0.036(6) -0.008(6) 0.003(5)
C22 0.029(5) 0.042(6) 0.053(6) 0.025(5) 0.006(4) 0.005(4)
C23 0.033(6) 0.046(6) 0.076(7) 0.042(6) 0.012(5) 0.009(5)
C24 0.030(5) 0.047(7) 0.064(7) 0.033(6) 0.002(5) -0.004(5)
C25 0.038(6) 0.044(6) 0.082(8) -0.026(6) -0.035(6) 0.021(5)
C26 0.110(11) 0.054(7) 0.031(5) 0.002(5) -0.014(6) 0.057(8)
C27 0.025(5) 0.037(6) 0.066(6) 0.032(5) 0.017(5) 0.007(4)
C28 0.045(8) 0.022(6) 0.059(8) 0.000 0.000 0.014(6)
O1 0.044(5) 0.084(6) 0.147(8) -0.095(6) -0.056(5) 0.045(5)
O1W 0.220(19) 0.22(2) 0.092(8) 0.016(12) -0.003(11) 0.121(16)
O2 0.021(4) 0.003(3) 0.059(5) 0.000 0.000 -0.006(3)
O2W 0.074(10) 0.065(9) 0.189(17) 0.000 0.000 0.052(8)
O3 0.013(2) 0.013(2) 0.015(3) 0.000 0.000 0.0064(11)
O4 0.012(3) 0.003(3) 0.049(4) 0.000 0.000 -0.001(3)
O5 0.062(5) 0.030(4) 0.092(6) -0.025(4) -0.060(5) 0.021(4)
O6 0.048(5) 0.029(4) 0.103(6) -0.017(4) -0.051(5) 0.008(3)
O7 0.012(3) 0.012(3) 0.023(5) 0.000 0.000 0.0061(17)
O8 0.044(6) 0.020(5) 0.112(9) 0.000 0.000 0.016(4)
O9 0.032(5) 0.034(5) 0.068(6) 0.000 0.000 0.025(4)
O10 0.156(10) 0.084(7) 0.042(4) 0.027(4) 0.023(6) 0.086(7)
O11 0.086(7) 0.073(6) 0.055(5) -0.001(4) -0.042(4) 0.035(5)
O12 0.037(5) 0.063(6) 0.175(11) 0.086(7) 0.037(6) 0.017(4)
O13 0.036(4) 0.042(4) 0.050(4) 0.019(3) 0.001(3) 0.009(3)

loop_
_atom_type_symbol
_atom_type_description
_atom_type_scat_dispersion_real
_atom_type_scat_dispersion_imag
_atom_type_scat_source
C C 0.0033 0.0016 'International Tables Vol C Tables 4.2.6.8 and 6.1.1.4'
H H 0.0000 0.0000 'International Tables Vol C Tables 4.2.6.8 and 6.1.1.4'
N N 0.0061 0.0033 'International Tables Vol C Tables 4.2.6.8 and 6.1.1.4'
O O 0.0106 0.0060 'International Tables Vol C Tables 4.2.6.8 and 6.1.1.4'
Tb Tb -0.1723 4.1537 'International Tables Vol C Tables 4.2.6.8 and 6.1.1.4'

loop_
_geom_angle_atom_site_label_1
_geom_angle_atom_site_label_2
_geom_angle_atom_site_label_3
_geom_angle
_geom_angle_site_symmetry_1
_geom_angle_site_symmetry_3
O5 Tb1 O5 85.3(5) 4_556 .
O5 Tb1 O2 129.7(2) 4_556 .
O5 Tb1 O2 129.7(2) . .
O5 Tb1 O4 77.6(2) 4_556 .
O5 Tb1 O4 77.6(2) . .
O2 Tb1 O4 77.4(3) . .
O5 Tb1 O13 86.7(3) 4_556 6_666
O5 Tb1 O13 144.6(2) . 6_666
O2 Tb1 O13 80.3(2) . 6_666
O4 Tb1 O13 133.73(19) . 6_666
O5 Tb1 O13 144.6(2) 4_556 3_665
O5 Tb1 O13 86.7(3) . 3_665
O2 Tb1 O13 80.3(2) . 3_665
O4 Tb1 O13 133.73(19) . 3_665
O13 Tb1 O13 80.3(4) 6_666 3_665
O5 Tb1 O9 73.0(2) 4_556 .
O5 Tb1 O9 73.0(2) . .
O2 Tb1 O9 143.0(3) . .
O4 Tb1 O9 139.6(3) . .
O13 Tb1 O9 71.6(2) 6_666 .
O13 Tb1 O9 71.6(2) 3_665 .
O5 Tb1 O1 69.0(3) 4_556 4_556
O5 Tb1 O1 135.3(3) . 4_556
O2 Tb1 O1 60.82(17) . 4_556
O4 Tb1 O1 61.94(17) . 4_556
O13 Tb1 O1 71.8(2) 6_666 4_556
O13 Tb1 O1 134.8(3) 3_665 4_556
O9 Tb1 O1 127.86(14) . 4_556
O5 Tb1 O1 135.3(3) 4_556 .
O5 Tb1 O1 69.0(3) . .
O2 Tb1 O1 60.82(17) . .
O4 Tb1 O1 61.94(17) . .
O13 Tb1 O1 134.8(3) 6_666 .
O13 Tb1 O1 71.8(2) 3_665 .
O9 Tb1 O1 127.86(14) . .
O1 Tb1 O1 104.3(3) 4_556 .
O6 Tb2 O3 142.9(2) 2_765 .
O6 Tb2 O12 74.3(3) 2_765 3_665
O3 Tb2 O12 142.6(2) . 3_665
O6 Tb2 O4 79.8(3) 2_765 2_765
O3 Tb2 O4 84.1(2) . 2_765
O12 Tb2 O4 113.3(4) 3_665 2_765
O6 Tb2 O1W 81.3(5) 2_765 .
O3 Tb2 O1W 96.6(5) . .
O12 Tb2 O1W 84.6(6) 3_665 .
O4 Tb2 O1W 148.9(6) 2_765 .
O6 Tb2 O2 120.3(4) 2_765 .
O3 Tb2 O2 81.7(2) . .
O12 Tb2 O2 76.8(3) 3_665 .
O4 Tb2 O2 65.8(2) 2_765 .
O1W Tb2 O2 145.2(6) . .
O6 Tb2 O1 75.7(3) 2_765 2_765
O3 Tb2 O1 67.26(18) . 2_765
O12 Tb2 O1 149.2(3) 3_665 2_765
O4 Tb2 O1 67.7(3) 2_765 2_765
O1W Tb2 O1 83.8(6) . 2_765
O2 Tb2 O1 125.8(3) . 2_765
O6 Tb2 O1 147.0(3) 2_765 .
O3 Tb2 O1 67.11(18) . .
O12 Tb2 O1 76.3(3) 3_665 .
O4 Tb2 O1 126.2(3) 2_765 .
O1W Tb2 O1 81.4(6) . .
O2 Tb2 O1 65.8(3) . .
O1 Tb2 O1 129.7(4) 2_765 .
O6 Tb2 Tb2 110.9(2) 2_765 2_765
O3 Tb2 Tb2 32.79(6) . 2_765
O12 Tb2 Tb2 166.9(3) 3_665 2_765
O4 Tb2 Tb2 79.66(18) 2_765 2_765
O1W Tb2 Tb2 84.4(5) . 2_765
O2 Tb2 Tb2 108.93(19) . 2_765
O1 Tb2 Tb2 35.5(2) 2_765 2_765
O1 Tb2 Tb2 95.1(2) . 2_765
O6 Tb2 Tb2 162.7(3) 2_765 3_675
O3 Tb2 Tb2 32.79(6) . 3_675
O12 Tb2 Tb2 111.5(3) 3_665 3_675
O4 Tb2 Tb2 110.89(16) 2_765 3_675
O1W Tb2 Tb2 83.0(5) . 3_675
O2 Tb2 Tb2 77.0(2) . 3_675
O1 Tb2 Tb2 95.3(2) 2_765 3_675
O1 Tb2 Tb2 35.4(2) . 3_675
Tb2 Tb2 Tb2 60.0 2_765 3_675
O6 Tb2 Tb2 105.3(3) 2_765 4_556
O3 Tb2 Tb2 76.10(16) . 4_556
O12 Tb2 Tb2 100.3(3) 3_665 4_556
O4 Tb2 Tb2 33.08(14) 2_765 4_556
O1W Tb2 Tb2 172.6(5) . 4_556
O2 Tb2 Tb2 33.55(15) . 4_556
O1 Tb2 Tb2 94.4(3) 2_765 4_556
O1 Tb2 Tb2 94.3(3) . 4_556
Tb2 Tb2 Tb2 90.0 2_765 4_556
Tb2 Tb2 Tb2 90.0 3_675 4_556
O11 Tb3 O11 125.1(5) 11_665 8_666
O11 Tb3 O10 148.7(4) 11_665 7_556
O11 Tb3 O10 74.8(3) 8_666 7_556
O11 Tb3 O10 74.8(3) 11_665 10
O11 Tb3 O10 148.7(4) 8_666 10
O10 Tb3 O10 78.0(5) 7_556 10
O11 Tb3 O8 79.3(3) 11_665 .
O11 Tb3 O8 79.3(3) 8_666 .
O10 Tb3 O8 131.3(3) 7_556 .
O10 Tb3 O8 131.3(3) 10 .
O11 Tb3 O7 81.2(2) 11_665 .
O11 Tb3 O7 81.2(2) 8_666 .
O10 Tb3 O7 78.4(3) 7_556 .
O10 Tb3 O7 78.4(3) 10 .
O8 Tb3 O7 136.9(2) . .
O11 Tb3 O2W 109.5(3) 11_665 .
O11 Tb3 O2W 109.5(3) 8_666 .
O10 Tb3 O2W 80.7(4) 7_556 .
O10 Tb3 O2W 80.7(4) 10 .
O8 Tb3 O2W 70.1(5) . .
O7 Tb3 O2W 153.0(4) . .
C6 C1 C2 117.6(9) . .
C6 C1 C7 120.8(8) . .
C2 C1 C7 121.6(9) . .
C1 C2 C3 120.6(9) . .
C1 C2 H2A 119.7 . .
C3 C2 H2A 119.7 . .
C4 C3 C2 118.7(8) . .
C4 C3 C13 120.6(9) . .
C2 C3 C13 120.5(9) . .
C3 C4 C5 121.7(9) . .
C3 C4 H4A 119.1 . .
C5 C4 H4A 119.1 . .
C6 C5 C4 117.6(9) . .
C6 C5 C19 122.6(9) . .
C4 C5 C19 119.7(9) . .
C1 C6 C5 123.6(8) . .
C1 C6 H6A 118.2 . .
C5 C6 H6A 118.2 . .
C8 C7 C12 118.9(9) . .
C8 C7 C1 119.9(9) . .
C12 C7 C1 120.9(9) . .
C9 C8 C7 121.4(11) . .
C9 C8 H8A 119.3 . .
C7 C8 H8A 119.3 . .
C8 C9 C10 121.1(10) . .
C8 C9 H9A 119.4 . .
C10 C9 H9A 119.4 . .
C9 C10 C11 117.9(9) . .
C9 C10 C25 122.5(9) . .
C11 C10 C25 119.6(9) . .
C12 C11 C10 119.2(10) . .
C12 C11 H11A 120.4 . .
C10 C11 H11A 120.4 . .
C7 C12 C11 121.3(9) . .
C7 C12 H12A 119.3 . .
C11 C12 H12A 119.3 . .
C14 C13 C18 119.5(9) . .
C14 C13 C3 123.0(10) . .
C18 C13 C3 117.5(10) . .
C13 C14 C15 120.3(12) . .
C13 C14 H14A 119.8 . .
C15 C14 H14A 119.8 . .
C16 C15 C14 121.0(11) . .
C16 C15 H15A 119.5 . .
C14 C15 H15A 119.5 . .
C17 C16 C15 118.0(9) . .
C17 C16 C26 121.4(11) . .
C15 C16 C26 120.6(10) . .
C16 C17 C18 123.7(12) . .
C16 C17 H17A 118.2 . .
C18 C17 H17A 118.2 . .
C13 C18 C17 117.4(11) . .
C13 C18 H18A 121.3 . .
C17 C18 H18A 121.3 . .
C24 C19 C20 117.5(9) . .
C24 C19 C5 122.6(10) . .
C20 C19 C5 119.6(11) . .
C19 C20 C21 123.7(11) . .
C19 C20 H20A 118.1 . .
C21 C20 H20A 118.1 . .
C20 C21 C22 117.2(10) . .
C20 C21 H21A 121.4 . .
C22 C21 H21A 121.4 . .
C23 C22 C21 119.1(9) . .
C23 C22 C27 122.9(9) . .
C21 C22 C27 117.8(9) . .
C22 C23 C24 121.3(10) . .
C22 C23 H23A 119.4 . .
C24 C23 H23A 119.4 . .
C19 C24 C23 120.9(10) . .
C19 C24 H24A 119.5 . .
C23 C24 H24A 119.5 . .
O6 C25 O5 124.3(9) . .
O6 C25 C10 118.7(9) . .
O5 C25 C10 116.9(10) . .
O11 C26 O10 122.6(10) . .
O11 C26 C16 118.7(12) . .
O10 C26 C16 118.7(12) . .
O13 C27 O12 126.2(9) . .
O13 C27 C22 119.0(9) . .
O12 C27 C22 114.7(9) . .
O9 C28 O8 129.4(15) . .
O9 C28 H28 115.3 . .
O8 C28 H28 115.3 . .
Tb2 O1 Tb2 109.1(3) 3_675 .
Tb2 O1 Tb1 106.8(4) 3_675 .
Tb2 O1 Tb1 107.2(3) . .
Tb2 O2 Tb2 112.9(3) 4_556 .
Tb2 O2 Tb1 122.46(18) 4_556 .
Tb2 O2 Tb1 122.46(18) . .
Tb2 O3 Tb2 114.42(12) . 3_675
Tb2 O3 Tb2 114.42(12) . 2_765
Tb2 O3 Tb2 114.42(12) 3_675 2_765
Tb2 O4 Tb2 113.8(3) 6_676 3_675
Tb2 O4 Tb1 120.79(17) 6_676 .
Tb2 O4 Tb1 120.79(17) 3_675 .
C25 O5 Tb1 144.3(7) . .
C25 O6 Tb2 138.5(7) . 3_675
Tb3 O7 Tb3 120.0 3_665 2_655
Tb3 O7 Tb3 119.999(1) 3_665 .
Tb3 O7 Tb3 120.0 2_655 .
C28 O8 Tb3 145.8(10) . .
C28 O9 Tb1 122.8(9) . .
C26 O10 Tb3 141.3(8) . 7_556
C26 O11 Tb3 128.4(8) . 8_566
C27 O12 Tb2 143.0(7) . 2_655
C27 O13 Tb1 137.1(6) . 2_655

loop_
_geom_bond_atom_site_label_1
_geom_bond_atom_site_label_2
_geom_bond_distance
_geom_bond_site_symmetry_2
Tb1 O5 2.329(6) 4_556
Tb1 O5 2.329(6) .
Tb1 O2 2.343(8) .
Tb1 O4 2.373(7) .
Tb1 O13 2.394(6) 6_666
Tb1 O13 2.394(6) 3_665
Tb1 O9 2.588(9) .
Tb1 O1 2.703(12) 4_556
Tb1 O1 2.703(12) .
Tb2 O6 2.309(7) 2_765
Tb2 O3 2.3158(17) .
Tb2 O12 2.315(8) 3_665
Tb2 O4 2.330(4) 2_765
Tb2 O1W 2.326(13) .
Tb2 O2 2.343(4) .
Tb2 O1 2.385(8) 2_765
Tb2 O1 2.394(8) .
Tb2 Tb2 3.8937(7) 2_765
Tb2 Tb2 3.8937(7) 3_675
Tb2 Tb2 3.9055(9) 4_556
Tb3 O11 2.294(7) 11_665
Tb3 O11 2.294(7) 8_666
Tb3 O10 2.318(8) 7_556
Tb3 O10 2.318(8) 10
Tb3 O8 2.331(11) .
Tb3 O7 2.3764(6) .
Tb3 O2W 2.413(13) .
C1 C6 1.364(14) .
C1 C2 1.413(13) .
C1 C7 1.484(12) .
C2 C3 1.419(14) .
C2 H2A 0.9300 .
C3 C4 1.365(13) .
C3 C13 1.520(12) .
C4 C5 1.406(14) .
C4 H4A 0.9300 .
C5 C6 1.388(15) .
C5 C19 1.464(13) .
C6 H6A 0.9300 .
C7 C8 1.372(15) .
C7 C12 1.385(15) .
C8 C9 1.372(15) .
C8 H8A 0.9300 .
C9 C10 1.401(15) .
C9 H9A 0.9300 .
C10 C11 1.422(14) .
C10 C25 1.486(13) .
C11 C12 1.398(14) .
C11 H11A 0.9300 .
C12 H12A 0.9300 .
C13 C14 1.346(17) .
C13 C18 1.385(16) .
C14 C15 1.378(15) .
C14 H14A 0.9300 .
C15 C16 1.358(16) .
C15 H15A 0.9300 .
C16 C17 1.315(16) .
C16 C26 1.489(13) .
C17 C18 1.388(14) .
C17 H17A 0.9300 .
C18 H18A 0.9300 .
C19 C24 1.366(16) .
C19 C20 1.399(16) .
C20 C21 1.395(14) .
C20 H20A 0.9300 .
C21 C22 1.424(15) .
C21 H21A 0.9300 .
C22 C23 1.381(14) .
C22 C27 1.473(12) .
C23 C24 1.409(13) .
C23 H23A 0.9300 .
C24 H24A 0.9300 .
C25 O6 1.247(14) .
C25 O5 1.266(13) .
C26 O11 1.259(16) .
C26 O10 1.247(16) .
C27 O13 1.247(12) .
C27 O12 1.238(13) .
C28 O9 1.204(16) .
C28 O8 1.265(15) .
C28 H28 0.9300 .
O1 Tb2 2.385(8) 3_675
O2 Tb2 2.343(4) 4_556
O3 Tb2 2.3159(17) 3_675
O3 Tb2 2.3159(17) 2_765
O4 Tb2 2.330(4) 6_676
O4 Tb2 2.330(4) 3_675
O6 Tb2 2.309(7) 3_675
O7 Tb3 2.3764(6) 3_665
O7 Tb3 2.3764(6) 2_655
O10 Tb3 2.318(8) 7_556
O11 Tb3 2.294(7) 8_566
O12 Tb2 2.315(8) 2_655
O13 Tb1 2.394(6) 2_655

loop_
_platon_squeeze_void_nr
_platon_squeeze_void_average_x
_platon_squeeze_void_average_y
_platon_squeeze_void_average_z
_platon_squeeze_void_volume
_platon_squeeze_void_count_electrons
_platon_squeeze_void_content
1 -0.194 -0.181 -0.015 6115 973 ' '
